data_4300501
_journal_name_full 'Inorganic Chemistry'
_journal_paper_doi 10.1021/ic0514492
_journal_year 2006
_chemical_formula_sum 'C21 H36 B Cu F4 N9 O5 S'
_chemical_formula_weight 677.00
_space_group_IT_number 2
_symmetry_cell_setting triclinic
_symmetry_space_group_name_Hall '-P 1'
_symmetry_space_group_name_H-M 'P -1'
_cell_angle_alpha 76.977(2)
_cell_angle_beta 78.6660(10)
_cell_angle_gamma 70.355(2)
_cell_formula_units_Z 2
_cell_length_a 9.0484(7)
_cell_length_b 11.5628(9)
_cell_length_c 15.6099(13)
_cell_measurement_temperature 130(2)
_cell_volume 1485.5(2)
_diffrn_ambient_temperature 293(2)
_exptl_crystal_density_diffrn 1.514
_cod_depositor_comments
;
The following automatic conversions were performed:
'_symmetry_cell_setting' value 'Triclinic' changed to 'triclinic'
according to '/home/saulius/struct/CIF-dictionaries/cif_core.dic'
dictionary named 'cif_core.dic' version 2.4.1 from 2010-06-29.

Automatic conversion script
Id: cif_fix_enum 1527 2010-12-29 10:47:43Z saulius 
;
_cod_database_code 4300501

loop_
_symmetry_equiv_pos_as_xyz
'x, y, z'
'-x, -y, -z'

loop_
_atom_site_label
_atom_site_type_symbol
_atom_site_fract_x
_atom_site_fract_y
_atom_site_fract_z
_atom_site_U_iso_or_equiv
_atom_site_adp_type
_atom_site_occupancy
_atom_site_symmetry_multiplicity
_atom_site_calc_flag
_atom_site_refinement_flags
_atom_site_disorder_assembly
_atom_site_disorder_group
C1 C 0.0245(3) 0.7732(2) 0.60514(15) 0.0189(5) Uani 1 1 d . . .
C2 C 0.2361(3) 0.7385(2) 0.39850(15) 0.0193(5) Uani 1 1 d . . .
C3 C 0.3347(3) 0.8135(2) 0.34029(15) 0.0193(5) Uani 1 1 d . . .
C4 C 0.4007(3) 1.0717(2) 0.39307(15) 0.0189(5) Uani 1 1 d . . .
C5 C 0.4866(3) 1.1576(2) 0.36985(15) 0.0222(5) Uani 1 1 d . . .
H5 H 0.5561 1.1592 0.3174 0.027 Uiso 1 1 calc R . .
C6 C 0.4665(3) 1.2393(2) 0.42578(16) 0.0219(5) Uani 1 1 d . . .
C7 C 0.3598(3) 1.2365(2) 0.50431(15) 0.0192(5) Uani 1 1 d . . .
C8 C 0.2787(3) 1.1502(2) 0.52221(15) 0.0194(5) Uani 1 1 d . . .
H8 H 0.2067 1.1488 0.5737 0.023 Uiso 1 1 calc R . .
C9 C -0.0973(3) 0.6084(2) 0.67265(16) 0.0272(5) Uani 1 1 d . . .
H9A H -0.0024 0.5456 0.6547 0.041 Uiso 1 1 calc R . .
H9B H -0.1719 0.6264 0.6318 0.041 Uiso 1 1 calc R . .
H9C H -0.1423 0.5788 0.7311 0.041 Uiso 1 1 calc R . .
C10 C 0.2218(3) 0.6245(2) 0.37587(16) 0.0244(5) Uani 1 1 d . . .
H10A H 0.2094 0.6392 0.3143 0.037 Uiso 1 1 calc R . .
H10B H 0.1313 0.6049 0.4116 0.037 Uiso 1 1 calc R . .
H10C H 0.3155 0.5560 0.3872 0.037 Uiso 1 1 calc R . .
C11 C 0.4260(3) 0.7867(2) 0.25295(15) 0.0241(5) Uani 1 1 d . . .
H11A H 0.4069 0.8622 0.2100 0.036 Uiso 1 1 calc R . .
H11B H 0.3931 0.7267 0.2340 0.036 Uiso 1 1 calc R . .
H11C H 0.5369 0.7538 0.2584 0.036 Uiso 1 1 calc R . .
C12 C 0.3283(3) 1.3215(2) 0.56953(15) 0.0217(5) Uani 1 1 d . . .
C13 C 0.2801(3) 0.5098(2) 0.73721(17) 0.0278(6) Uani 1 1 d . . .
H13 H 0.2104 0.4673 0.7350 0.033 Uiso 1 1 calc R . .
C14 C 0.1415(4) 0.5419(3) 0.8836(2) 0.0426(7) Uani 1 1 d . . .
H14A H 0.1536 0.5760 0.9316 0.064 Uiso 1 1 calc R . .
H14B H 0.1459 0.4562 0.9039 0.064 Uiso 1 1 calc R . .
H14C H 0.0413 0.5882 0.8631 0.064 Uiso 1 1 calc R . .
C15 C 0.3760(4) 0.6161(3) 0.8185(2) 0.0492(8) Uani 1 1 d . . .
H15A H 0.3315 0.7035 0.7972 0.074 Uiso 1 1 calc R . .
H15B H 0.4761 0.5847 0.7836 0.074 Uiso 1 1 calc R . .
H15C H 0.3911 0.6035 0.8794 0.074 Uiso 1 1 calc R . .
C16 C 0.3052(3) 0.2059(2) 0.12347(17) 0.0328(6) Uani 1 1 d . . .
H16 H 0.3560 0.2446 0.1491 0.039 Uiso 1 1 calc R . .
C17 C 0.4714(4) 0.2516(3) -0.0140(2) 0.0463(8) Uani 1 1 d . . .
H17A H 0.5061 0.2916 0.0224 0.069 Uiso 1 1 calc R . .
H17B H 0.4282 0.3118 -0.0633 0.069 Uiso 1 1 calc R . .
H17C H 0.5596 0.1866 -0.0356 0.069 Uiso 1 1 calc R . .
C18 C 0.2765(5) 0.1416(4) -0.0080(2) 0.0637(11) Uani 1 1 d . . .
H18A H 0.2021 0.2056 -0.0427 0.096 Uiso 1 1 calc R . .
H18B H 0.2223 0.0903 0.0344 0.096 Uiso 1 1 calc R . .
H18C H 0.3562 0.0912 -0.0463 0.096 Uiso 1 1 calc R . .
C19 C 0.2220(3) 0.0616(3) 0.79115(17) 0.0313(6) Uani 1 1 d . . .
H19 H 0.2014 0.1367 0.7516 0.038 Uiso 1 1 calc R . .
C20 C -0.0606(3) 0.0939(3) 0.8157(2) 0.0391(7) Uani 1 1 d . . .
H20A H -0.0608 0.1679 0.7729 0.059 Uiso 1 1 calc R . .
H20B H -0.1242 0.1166 0.8699 0.059 Uiso 1 1 calc R . .
H20C H -0.1033 0.0429 0.7932 0.059 Uiso 1 1 calc R . .
C21 C 0.1220(4) -0.0908(3) 0.8959(2) 0.0455(8) Uani 1 1 d . . .
H21A H 0.0843 -0.1464 0.8751 0.068 Uiso 1 1 calc R . .
H21B H 0.0633 -0.0738 0.9524 0.068 Uiso 1 1 calc R . .
H21C H 0.2323 -0.1287 0.9020 0.068 Uiso 1 1 calc R . .
B1 B 0.1890(4) 0.6106(3) 0.1105(2) 0.0331(7) Uani 1 1 d . . .
N1 N 0.0778(2) 0.71876(17) 0.53453(12) 0.0198(4) Uani 1 1 d . . .
N2 N 0.1671(2) 0.78038(17) 0.47163(12) 0.0188(4) Uani 1 1 d . . .
N3 N 0.3350(2) 0.90497(17) 0.37556(12) 0.0185(4) Uani 1 1 d . . .
N4 N 0.4172(2) 0.98700(18) 0.34060(14) 0.0214(4) Uani 1 1 d . . .
N5 N 0.2983(2) 1.06772(17) 0.46901(12) 0.0180(4) Uani 1 1 d . . .
N6 N -0.0598(2) 0.72133(19) 0.67322(14) 0.0226(4) Uani 1 1 d . . .
N7 N 0.2692(3) 0.5502(2) 0.81099(14) 0.0286(5) Uani 1 1 d . . .
N8 N 0.3504(3) 0.1984(2) 0.03820(14) 0.0333(5) Uani 1 1 d . . .
N9 N 0.1010(2) 0.02463(19) 0.83287(14) 0.0271(5) Uani 1 1 d . . .
O1 O 0.2392(2) 1.31220(16) 0.63822(11) 0.0305(4) Uani 1 1 d . . .
O2 O 0.4074(2) 1.40280(15) 0.54516(11) 0.0260(4) Uani 1 1 d . . .
H2 H 0.3915 1.4433 0.5847 0.039 Uiso 1 1 calc R . .
O3 O 0.3763(2) 0.52400(16) 0.67020(11) 0.0302(4) Uani 1 1 d . . .
O4 O 0.2015(3) 0.1658(2) 0.17144(13) 0.0443(5) Uani 1 1 d . . .
O5 O 0.3635(2) 0.00281(19) 0.80074(12) 0.0359(4) Uani 1 1 d . . .
F1 F 0.2262(2) 0.48778(15) 0.09987(11) 0.0458(4) Uani 1 1 d . . .
F2 F 0.2976(2) 0.62063(18) 0.15791(12) 0.0521(5) Uani 1 1 d . . .
F3 F 0.0399(2) 0.64561(18) 0.15940(14) 0.0592(5) Uani 1 1 d . . .
F4 F 0.1921(3) 0.68697(18) 0.03048(12) 0.0614(6) Uani 1 1 d . . .
S1 S 0.05071(7) 0.91375(5) 0.61808(4) 0.02024(14) Uani 1 1 d . . .
Cu1 Cu 0.19455(3) 0.93560(2) 0.484654(17) 0.01845(10) Uani 1 1 d . . .
H H -0.098(3) 0.757(3) 0.7148(19) 0.026(7) Uiso 1 1 d . . .
H4 H 0.469(4) 0.990(3) 0.294(2) 0.034(8) Uiso 1 1 d . . .
H6 H 0.522(3) 1.295(2) 0.4107(16) 0.020(6) Uiso 1 1 d . . .

loop_
_atom_site_aniso_label
_atom_site_aniso_U_11
_atom_site_aniso_U_22
_atom_site_aniso_U_33
_atom_site_aniso_U_23
_atom_site_aniso_U_13
_atom_site_aniso_U_12
C1 0.0165(11) 0.0188(11) 0.0198(11) 0.0001(9) -0.0026(9) -0.0053(9)
C2 0.0175(11) 0.0215(12) 0.0186(11) -0.0039(9) -0.0022(9) -0.0053(9)
C3 0.0163(11) 0.0220(12) 0.0189(11) -0.0047(9) -0.0031(9) -0.0037(9)
C4 0.0164(11) 0.0205(11) 0.0187(11) -0.0025(9) -0.0019(9) -0.0053(9)
C5 0.0198(12) 0.0232(12) 0.0213(12) -0.0025(9) 0.0024(9) -0.0075(10)
C6 0.0210(12) 0.0209(12) 0.0242(12) 0.0011(10) -0.0038(10) -0.0099(10)
C7 0.0195(12) 0.0183(11) 0.0197(11) -0.0019(9) -0.0051(9) -0.0052(9)
C8 0.0191(11) 0.0228(12) 0.0171(11) -0.0041(9) -0.0015(9) -0.0074(9)
C9 0.0285(14) 0.0268(13) 0.0260(13) 0.0029(10) -0.0019(10) -0.0140(11)
C10 0.0285(13) 0.0244(12) 0.0228(12) -0.0066(10) 0.0014(10) -0.0121(10)
C11 0.0246(13) 0.0280(13) 0.0214(12) -0.0085(10) 0.0022(10) -0.0107(10)
C12 0.0249(12) 0.0198(12) 0.0211(12) -0.0006(9) -0.0077(10) -0.0069(10)
C13 0.0272(13) 0.0250(13) 0.0324(14) -0.0036(11) -0.0095(11) -0.0074(11)
C14 0.0434(17) 0.0520(19) 0.0386(16) -0.0179(14) 0.0044(13) -0.0217(15)
C15 0.056(2) 0.065(2) 0.0450(18) -0.0296(16) 0.0094(15) -0.0382(17)
C16 0.0381(15) 0.0327(14) 0.0281(14) -0.0060(11) -0.0021(12) -0.0121(12)
C17 0.0417(18) 0.059(2) 0.0391(17) -0.0084(14) 0.0104(13) -0.0253(16)
C18 0.065(2) 0.107(3) 0.0426(19) -0.035(2) 0.0149(17) -0.054(2)
C19 0.0413(17) 0.0345(14) 0.0216(12) -0.0050(11) 0.0002(11) -0.0183(13)
C20 0.0359(16) 0.0338(15) 0.0454(17) -0.0065(13) -0.0092(13) -0.0061(12)
C21 0.0325(16) 0.0355(16) 0.0553(19) 0.0086(14) 0.0034(14) -0.0091(13)
B1 0.0424(18) 0.0333(17) 0.0271(15) -0.0033(13) -0.0036(13) -0.0179(14)
N1 0.0207(10) 0.0202(10) 0.0192(10) -0.0013(8) 0.0005(8) -0.0101(8)
N2 0.0195(10) 0.0190(10) 0.0176(9) -0.0023(8) -0.0005(8) -0.0073(8)
N3 0.0159(9) 0.0207(10) 0.0198(9) -0.0041(8) 0.0005(8) -0.0079(8)
N4 0.0228(11) 0.0235(11) 0.0176(10) -0.0043(8) 0.0042(9) -0.0101(9)
N5 0.0164(9) 0.0207(10) 0.0173(9) -0.0032(8) -0.0006(7) -0.0072(8)
N6 0.0266(11) 0.0235(11) 0.0178(10) -0.0034(9) 0.0029(9) -0.0110(9)
N7 0.0316(12) 0.0307(11) 0.0271(11) -0.0082(9) -0.0030(9) -0.0123(9)
N8 0.0352(13) 0.0456(14) 0.0229(11) -0.0102(10) 0.0044(9) -0.0190(11)
N9 0.0278(11) 0.0244(11) 0.0280(11) -0.0030(9) 0.0002(9) -0.0095(9)
O1 0.0411(11) 0.0332(10) 0.0238(9) -0.0090(7) 0.0034(8) -0.0216(8)
O2 0.0349(10) 0.0236(9) 0.0244(9) -0.0061(7) -0.0001(7) -0.0160(8)
O3 0.0385(11) 0.0290(10) 0.0273(9) -0.0071(7) -0.0025(8) -0.0153(8)
O4 0.0565(13) 0.0499(12) 0.0310(11) -0.0132(9) 0.0156(9) -0.0302(11)
O5 0.0296(11) 0.0491(12) 0.0309(10) -0.0110(9) 0.0073(8) -0.0183(9)
F1 0.0633(12) 0.0332(9) 0.0444(10) -0.0094(7) -0.0044(8) -0.0189(8)
F2 0.0596(12) 0.0624(12) 0.0460(10) -0.0186(9) -0.0131(9) -0.0243(10)
F3 0.0475(11) 0.0533(12) 0.0807(14) -0.0253(10) 0.0136(10) -0.0238(9)
F4 0.1042(17) 0.0509(11) 0.0344(10) 0.0091(8) -0.0146(10) -0.0382(12)
S1 0.0229(3) 0.0218(3) 0.0172(3) -0.0052(2) 0.0025(2) -0.0100(2)
Cu1 0.01956(17) 0.02003(16) 0.01751(16) -0.00606(11) 0.00360(11) -0.00985(12)

loop_
_geom_bond_atom_site_label_1
_geom_bond_atom_site_label_2
_geom_bond_distance
_geom_bond_site_symmetry_2
_geom_bond_publ_flag
C1 N1 1.320(3) . ?
C1 N6 1.332(3) . ?
C1 S1 1.779(2) . ?
C2 N2 1.301(3) . ?
C2 C3 1.490(3) . ?
C2 C10 1.490(3) . ?
C3 N3 1.298(3) . ?
C3 C11 1.488(3) . ?
C4 N5 1.356(3) . ?
C4 N4 1.366(3) . ?
C4 C5 1.403(3) . ?
C5 C6 1.372(3) . ?
C5 H5 0.9300 . ?
C6 C7 1.405(3) . ?
C6 H6 0.91(3) . ?
C7 C8 1.378(3) . ?
C7 C12 1.494(3) . ?
C8 N5 1.347(3) . ?
C8 H8 0.9300 . ?
C9 N6 1.457(3) . ?
C9 H9A 0.9600 . ?
C9 H9B 0.9600 . ?
C9 H9C 0.9600 . ?
C10 H10A 0.9600 . ?
C10 H10B 0.9600 . ?
C10 H10C 0.9600 . ?
C11 H11A 0.9600 . ?
C11 H11B 0.9600 . ?
C11 H11C 0.9600 . ?
C12 O1 1.216(3) . ?
C12 O2 1.313(3) . ?
C13 O3 1.241(3) . ?
C13 N7 1.312(3) . ?
C13 H13 0.9300 . ?
C14 N7 1.463(4) . ?
C14 H14A 0.9600 . ?
C14 H14B 0.9600 . ?
C14 H14C 0.9600 . ?
C15 N7 1.451(3) . ?
C15 H15A 0.9600 . ?
C15 H15B 0.9600 . ?
C15 H15C 0.9600 . ?
C16 O4 1.231(3) . ?
C16 N8 1.327(3) . ?
C16 H16 0.9300 . ?
C17 N8 1.454(4) . ?
C17 H17A 0.9600 . ?
C17 H17B 0.9600 . ?
C17 H17C 0.9600 . ?
C18 N8 1.449(4) . ?
C18 H18A 0.9600 . ?
C18 H18B 0.9600 . ?
C18 H18C 0.9600 . ?
C19 O5 1.252(3) . ?
C19 N9 1.309(3) . ?
C19 H19 0.9300 . ?
C20 N9 1.457(3) . ?
C20 H20A 0.9600 . ?
C20 H20B 0.9600 . ?
C20 H20C 0.9600 . ?
C21 N9 1.448(3) . ?
C21 H21A 0.9600 . ?
C21 H21B 0.9600 . ?
C21 H21C 0.9600 . ?
B1 F4 1.359(3) . ?
B1 F1 1.386(3) . ?
B1 F2 1.389(4) . ?
B1 F3 1.391(4) . ?
N1 N2 1.372(3) . ?
N2 Cu1 1.9516(19) . ?
N3 N4 1.354(3) . ?
N3 Cu1 1.9388(18) . ?
N4 H4 0.79(3) . ?
N5 Cu1 1.9952(19) . ?
N6 H 0.81(3) . ?
O2 H2 0.8200 . ?
S1 Cu1 2.2392(6) . ?
